data_2002283
loop_
_publ_author_name
'Mueller-Buschbaum, H'
'Schnering, H G von'

_publ_section_title 'Zur Kenntnis des Ca Sc2 O4'
_journal_name_full
;
Zeitschrift fuer Anorganische und Allgemeine Chemie
;
_journal_page_first 295
_journal_page_last 305
_journal_paper_doi 10.1002/zaac.19653360510
_journal_volume 336
_journal_year 1965
_chemical_formula_structural 'Ca Sc2 O4'
_chemical_formula_sum 'Ca O4 Sc2'
_chemical_name_systematic 'Calcium discandium oxide'
_space_group_IT_number 62
_symmetry_cell_setting orthorhombic
_symmetry_Int_Tables_number 62
_symmetry_space_group_name_Hall '-P 2c 2n'
_symmetry_space_group_name_H-M 'P n a m'
_cell_angle_alpha 90
_cell_angle_beta 90
_cell_angle_gamma 90
_cell_formula_units_Z 4
_cell_length_a 9.65
_cell_length_b 11.2
_cell_length_c 3.16
_cell_volume 341.5
_exptl_crystal_density_meas 3.5
_refine_ls_R_factor_all 0.133
_cod_database_code 2002283

loop_
_symmetry_equiv_pos_as_xyz
x,y,z
1/2+x,1/2-y,1/2-z
-x,-y,1/2+z
1/2-x,1/2+y,-z
-x,-y,-z
1/2-x,1/2+y,1/2+z
x,y,1/2-z
1/2+x,1/2-y,z

loop_
_atom_site_label
_atom_site_type_symbol
_atom_site_symmetry_multiplicity
_atom_site_Wyckoff_symbol
_atom_site_fract_x
_atom_site_fract_y
_atom_site_fract_z
_atom_site_occupancy
_atom_site_attached_hydrogens
_atom_site_calc_flag
Ca1 Ca2+ 4 c 0.755 0.654 0.25 1. 0 d
Sc1 Sc3+ 4 c 0.42 0.107 0.25 1. 0 d
Sc2 Sc3+ 4 c 0.433 0.612 0.25 1. 0 d
O1 O2- 4 c 0.203 0.172 0.25 1. 0 d
O2 O2- 4 c 0.122 0.481 0.25 1. 0 d
O3 O2- 4 c 0.519 0.786 0.25 1. 0 d
O4 O2- 4 c 0.42 0.43 0.25 1. 0 d

loop_
_atom_type_symbol
_atom_type_oxidation_number
Ca2+ 2.000
Sc3+ 3.000
O2- -2.000
